data_1534439
loop_
_publ_author_name
'Gavarri, J.R.'

_publ_section_title
;
 Evoluton structurale d'oxydes isomorphes Me X2 O4: Relation entre
 dilation, vibrations et rigidite
;
_journal_name_full 'Journal of Solid State Chemistry'
_journal_page_first 12
_journal_page_last 28
_journal_volume 43
_journal_year 1982
_chemical_formula_sum 'O4 Sb2 Zn'
_chemical_name_systematic 'Zn Sb2 O4'
_space_group_IT_number 135
_symmetry_space_group_name_Hall '-P 4c 2ab'
_symmetry_space_group_name_H-M 'P 42/m b c'
_cell_angle_alpha 90
_cell_angle_beta 90
_cell_angle_gamma 90
_cell_formula_units_Z 4
_cell_length_a 8.501
_cell_length_b 8.501
_cell_length_c 5.921
_cell_volume 427.893
_citation_journal_id_ASTM JSSCBI
_cod_data_source_file Gavarri_JSSCBI_1982_449.cif
_cod_data_source_block O4Sb2Zn1
_cod_original_cell_volume 427.8929
_cod_original_formula_sum 'O4 Sb2 Zn1'
_cod_database_code 1534439

loop_
_symmetry_equiv_pos_as_xyz
x,y,z
-y,x,z+1/2
-x,-y,z
y,-x,z+1/2
x+1/2,-y+1/2,-z
y+1/2,x+1/2,-z+1/2
-x+1/2,y+1/2,-z
-y+1/2,-x+1/2,-z+1/2
-x,-y,-z
y,-x,-z-1/2
x,y,-z
-y,x,-z-1/2
-x-1/2,y-1/2,z
-y-1/2,-x-1/2,z-1/2
x-1/2,-y-1/2,z
y-1/2,x-1/2,z-1/2

loop_
_atom_site_label
_atom_site_type_symbol
_atom_site_fract_x
_atom_site_fract_y
_atom_site_fract_z
_atom_site_occupancy
_atom_site_U_iso_or_equiv
O1 O-2 0.6814 0.1814 0.25 1 0.0
Sb1 Sb+3 0.1784 0.1601 0 1 0.0
Zn1 Zn+2 0 0.5 0.25 1 0.0
O2 O-2 0.0952 0.6418 0 1 0.0
